data_4344252
loop_
_publ_author_name
'Birchall, T.'
'Myers, R.D.'

_publ_section_title
;
 Preparation of (I Br2) (Sb2 F11) and (I Br.75 Cl1.25) (Sb Cl6). Their
 Characterization by X-ray Crystallography and Raman Spectroscopy
;
_journal_name_full 'Inorganic Chemistry'
_journal_page_first 1751
_journal_page_last 1756
_journal_volume 22
_journal_year 1983
_chemical_formula_sum 'Br0.75 Cl7.25 I Sb'
_chemical_name_systematic 'I Br.75 Cl1.25 (Sb Cl6)'
_space_group_IT_number 2
_symmetry_space_group_name_Hall '-P 1'
_symmetry_space_group_name_H-M 'P -1'
_cell_angle_alpha 94.5
_cell_angle_beta 100.32
_cell_angle_gamma 92.56
_cell_formula_units_Z 2
_cell_length_a 7.084
_cell_length_b 6.299
_cell_length_c 13.511
_cell_volume 590.247
_citation_journal_id_ASTM INOCAJ
_cod_data_source_file Birchall_INOCAJ_1983_214.cif
_cod_data_source_block Br0.75Cl7.25I1Sb1
_cod_original_formula_sum 'Br0.75 Cl7.25 I1 Sb1'
_cod_database_code 4344252

loop_
_symmetry_equiv_pos_as_xyz
x,y,z
-x,-y,-z

loop_
_atom_site_label
_atom_site_type_symbol
_atom_site_fract_x
_atom_site_fract_y
_atom_site_fract_z
_atom_site_occupancy
_atom_site_U_iso_or_equiv
Cl5 Cl-1 -0.0208 0.653 0.3398 1 0.0
Cl7 Cl-1 0.8572 0.6971 0.0515 1 0.0
Cl8 Cl-1 0.0478 0.1502 0.1734 1 0.0
Sb2 Sb+5 0 0.5 0.5 1 0.0
Cl1 Cl-1 0.4913 0.8618 0.3223 0.62 0.0
Cl6 Cl-1 0.6984 0.1452 0.9689 1 0.0
Cl4 Cl-1 0.3077 0.6714 0.5539 1 0.0
Cl2 Cl-1 0.5441 0.3886 0.1627 0.62 0.0
Cl3 Cl-1 0.1391 0.2008 0.4379 1 0.0
Br2 Br-1 0.5441 0.3886 0.1627 0.37 0.0
Sb1 Sb+5 0 0 0 1 0.0
Br1 Br-1 0.4913 0.8618 0.3223 0.37 0.0
I1 I+3 0.3088 0.5347 0.3485 1 0.0
